data_2001150
loop_
_publ_author_name
'Kariuki, B. M.'
'Jones, W.'

_publ_section_title
;
 Structure of hexaaquacobalt hydrogen phthalate
;
_journal_issue 12
_journal_name_full 'Acta Crystallographica Section C'
_journal_page_first 2100
_journal_page_last 2102
_journal_paper_doi 10.1107/S0108270193005918
_journal_volume 49
_journal_year 1993
_chemical_formula_sum 'C16 H22 Co O14'
_chemical_formula_weight 497.28
_symmetry_cell_setting monoclinic
_symmetry_space_group_name_Hall '-P 2yab'
_symmetry_space_group_name_H-M 'P 1 21/a 1'
_atom_type_scat_source 'SHELX76 (Sheldrick, 1976) and IntTabIV'
_cell_angle_alpha 90.0
_cell_angle_beta 91.05(4)
_cell_angle_gamma 90.0
_cell_formula_units_Z 2
_cell_length_a 12.760(6)
_cell_length_b 5.319(4)
_cell_length_c 14.933(8)
_cell_measurement_reflns_used 25
_cell_measurement_temperature 295
_cell_measurement_theta_max 14
_cell_measurement_theta_min 9
_cell_volume 1013.3(11)
_diffrn_measurement_device 'Enraf-Nonius CAD-4'
_diffrn_measurement_method \w-2\q
_diffrn_radiation_type MoK\a
_diffrn_radiation_wavelength 0.71069
_diffrn_reflns_av_R_equivalents 0.07
_diffrn_reflns_limit_h_max 15
_diffrn_reflns_limit_h_min -15
_diffrn_reflns_limit_k_max 6
_diffrn_reflns_limit_k_min 0
_diffrn_reflns_limit_l_max 17
_diffrn_reflns_limit_l_min 0
_diffrn_reflns_number 2072
_diffrn_reflns_theta_max 25
_diffrn_standards_decay_% 0
_diffrn_standards_interval_time 180
_diffrn_standards_number 2
_exptl_absorpt_coefficient_mu 0.913
_exptl_absorpt_correction_type none
_exptl_crystal_colour Pink
_exptl_crystal_density_diffrn 1.61
_exptl_crystal_description Plates
_exptl_crystal_size_max 0.2
_exptl_crystal_size_mid 0.2
_exptl_crystal_size_min 0.1
_refine_diff_density_max 1.07
_refine_diff_density_min -1.19
_refine_ls_hydrogen_treatment 'H atoms: see text'
_refine_ls_number_parameters 171
_refine_ls_number_reflns 1173
_refine_ls_R_factor_obs 0.056
_refine_ls_shift/esd_max 0.285
_refine_ls_structure_factor_coef F
_refine_ls_weighting_scheme ?
_reflns_number_observed 1173
_reflns_number_total 1779
_reflns_observed_criterion F>3\s(F)
_cod_data_source_file hu1032.cif
_cod_data_source_block hu1032_structure_1_of_1
_cod_depositor_comments
;
The following automatic conversions were performed:

'_refine_ls_weighting_scheme' value 'none' was changed to '?' - the
value is perceived as not measured.

Automatic conversion script
Id: cif_fix_values 3143 2015-03-26 13:38:13Z robertas 
;
_cod_original_cell_volume 1013.3
_cod_database_code 2001150

loop_
_atom_site_label
_atom_site_fract_x
_atom_site_fract_y
_atom_site_fract_z
_atom_site_U_iso_or_equiv
Co(1) .5000 .0 .0 .0250(10)
O(1) .5258(4) .1789(11) -.1215(4) .032(3)
O(2) .6446(4) -.1938(14) -.0050(4) .048(4)
O(3) .5764(4) .2952(11) .0647(4) .036(3)
O(12) .9241(4) .2967(11) .2328(4) .042(3)
O(11) 1.0492(4) .1893(13) .3323(4) .042(3)
O(21) .7923(3) -.0569(10) .1313(3) .035(3)
O(22) .6725(4) .1359(12) .2117(3) .043(3)
C(2) .7968(5) -.1117(14) .2899(4) .027(4)
C(6) .9278(5) -.1751(16) .4063(5) .035(4)
C(21) .7529(4) .0007(18) .2049(4) .029(3)
C(11) .9550(5) .1634(15) .2924(5) .030(4)
C(1) .8937(5) -.0475(13) .3303(4) .025(4)
C(3) .7381(5) -.2981(17) .3279(5) .039(4)
C(5) .8689(6) -.3652(17) .4432(5) .042(4)
C(4) .7728(6) -.4230(17) .4038(5) .046(5)
H(6) 1.0019(5) -.1239(16) .4373(5) ?
H(3) .6634(5) -.3471(17) .2974(5) ?
H(5) .8971(6) -.4665(17) .5016(5) ?
H(4) .7243(6) -.5671(17) .4327(5) ?
H(w11) .527(6) .069(16) -.166(5) ?
H(w12) .558(7) .284(18) -.120(6) ?
H(w21) .669(6) -.333(16) -.059(5) ?
H(w22) .675(6) -.186(18) .032(6) ?
H(w31) .563(7) .47(2) .070(6) ?
H(w32) .600(7) .232(19) .106(6) ?
H(11) 1.082(6) .305(16) .305(5) ?

loop_
_geom_angle_atom_site_label_1
_geom_angle_atom_site_label_2
_geom_angle_atom_site_label_3
_geom_angle
_geom_angle_publ_flag
O(2) Co(1) O(1) 92.2(6) yes
O(3) Co(1) O(2) 89.1(6) yes
C(3) C(2) C(21) 116.1(7) yes
C(5) C(6) C(1) 121.4(8) yes
C(2) C(21) O(21) 119.6(7) yes
O(11) C(11) O(12) 123.4(8) yes
C(1) C(11) O(11) 112.5(7) yes
C(11) C(1) C(2) 119.0(7) yes
C(4) C(3) C(2) 121.2(8) yes
C(1) C(2) C(21) 125.2(7) yes
O(3) Co(1) O(1) 88.9(6) yes
C(5) C(4) C(3) 120.7(9) yes
C(3) C(2) C(1) 118.7(7) yes
O(22) C(21) O(21) 123.4(7) yes
C(2) C(21) O(22) 116.8(6) yes
C(1) C(11) O(12) 124.1(7) yes
C(6) C(1) C(2) 119.5(7) yes
C(11) C(1) C(6) 121.5(7) yes
C(4) C(5) C(6) 118.5(8) yes

loop_
_geom_bond_atom_site_label_1
_geom_bond_atom_site_label_2
_geom_bond_distance
_geom_bond_publ_flag
O(1) Co(1) 2.080(10) yes
O(3) Co(1) 2.077(10) yes
C(11) O(12) 1.199(10) yes
C(21) O(21) 1.254(9) yes
C(21) C(2) 1.503(11) yes
C(3) C(2) 1.371(12) yes
C(5) C(6) 1.380(13) yes
C(4) C(3) 1.381(13) yes
H(w11) O(1) .89(8) yes
H(w12) O(1) .70(9) yes
H(w22) O(2) .68(9) yes
H(w32) O(3) .76(10) yes
H(11) O(11) .85(8) yes
H(5) C(5) 1.080 yes
O(2) Co(1) 2.116(10) yes
C(4) C(5) 1.385(13) yes
C(11) O(11) 1.340(10) yes
C(21) O(22) 1.259(10) yes
C(1) C(2) 1.408(11) yes
C(1) C(6) 1.386(11) yes
C(1) C(11) 1.485(12) yes
H(4) C(4) 1.080 yes
H(w21) O(2) 1.14(9) yes
H(w31) O(3) .95(10) yes
H(6) C(6) 1.080 yes
H(3) C(3) 1.080 yes
